data_4316789
loop_
_publ_author_name
'Thaddeus T. Boron'
'Jeff W. Kampf'
'Vincent L. Pecoraro'

_publ_section_title
;
 A Mixed 3d-4f 14-Metallacrown-5 Complex That Displays Slow Magnetic
 Relaxation through Geometric Control of Magnetoanisotropy
;
_journal_name_full 'Inorganic Chemistry'
_journal_page_first 9104
_journal_page_last 9106
_journal_paper_doi 10.1021/ic101121d
_journal_volume 49
_journal_year 2010
_chemical_formula_moiety 'C66 H64 Mn4 N14 O24 Ho2, C3 H7 N O, 2(C5 H5 N), H2 O'
_chemical_formula_sum 'C79 H83 Ho2 Mn4 N17 O26'
_chemical_formula_weight 2236.24
_chemical_name_systematic
; 
 ? 
;
_space_group_IT_number 58
_symmetry_cell_setting orthorhombic
_symmetry_space_group_name_Hall '-P 2 2n'
_symmetry_space_group_name_H-M 'P n n m'
_atom_sites_solution_hydrogens geom
_atom_sites_solution_primary direct
_atom_sites_solution_secondary difmap
_audit_creation_method SHELXL-97
_cell_angle_alpha 90.00
_cell_angle_beta 90.00
_cell_angle_gamma 90.00
_cell_formula_units_Z 4
_cell_length_a 29.0010(19)
_cell_length_b 16.7165(11)
_cell_length_c 18.4233(12)
_cell_measurement_reflns_used 9934
_cell_measurement_temperature 85(2)
_cell_measurement_theta_max 26.10
_cell_measurement_theta_min 2.16
_cell_volume 8931.5(10)
_computing_cell_refinement 'Bruker SAINT'
_computing_data_collection 'Bruker SMART'
_computing_data_reduction 'Bruker SAINT'
_computing_molecular_graphics 'Bruker SHELXTL'
_computing_publication_material 'Bruker SHELXTL'
_computing_structure_refinement 'SHELXL-97 (Sheldrick, 2008)'
_computing_structure_solution 'SHELXS-97 (Sheldrick, 2008)'
_diffrn_ambient_temperature 85(2)
_diffrn_measured_fraction_theta_full 1.000
_diffrn_measured_fraction_theta_max 1.000
_diffrn_measurement_device_type 'Bruker APEX CCD'
_diffrn_measurement_method '\f and \w scans'
_diffrn_radiation_monochromator graphite
_diffrn_radiation_source 'sealed tube'
_diffrn_radiation_type MoK\a
_diffrn_radiation_wavelength 0.71073
_diffrn_reflns_av_R_equivalents 0.0762
_diffrn_reflns_av_sigmaI/netI 0.0269
_diffrn_reflns_limit_h_max 36
_diffrn_reflns_limit_h_min -36
_diffrn_reflns_limit_k_max 20
_diffrn_reflns_limit_k_min -20
_diffrn_reflns_limit_l_max 23
_diffrn_reflns_limit_l_min -23
_diffrn_reflns_number 162509
_diffrn_reflns_theta_full 26.39
_diffrn_reflns_theta_max 26.39
_diffrn_reflns_theta_min 1.64
_exptl_absorpt_coefficient_mu 2.383
_exptl_absorpt_correction_T_max 0.9107
_exptl_absorpt_correction_T_min 0.6874
_exptl_absorpt_correction_type multi-scan
_exptl_absorpt_process_details
; 
  Blessing, R. Acta Cryst. (1995) A51 33-38. 
  Sheldrick, G.  SADABS (Version 2008/1) Bruker AXS area 
  detector absorption and other corrections, University of 
  Gottingen, Germany 2008. 
;
_exptl_crystal_colour Green
_exptl_crystal_density_diffrn 1.663
_exptl_crystal_density_method 'not measured'
_exptl_crystal_description Plates
_exptl_crystal_F_000 4472
_exptl_crystal_size_max 0.17
_exptl_crystal_size_mid 0.17
_exptl_crystal_size_min 0.04
_refine_diff_density_max 2.764
_refine_diff_density_min -0.943
_refine_diff_density_rms 0.164
_refine_ls_extinction_method none
_refine_ls_goodness_of_fit_ref 1.156
_refine_ls_hydrogen_treatment mixed
_refine_ls_matrix_type full
_refine_ls_number_parameters 735
_refine_ls_number_reflns 9443
_refine_ls_number_restraints 316
_refine_ls_restrained_S_all 1.219
_refine_ls_R_factor_all 0.0649
_refine_ls_R_factor_gt 0.0526
_refine_ls_shift/su_max 0.001
_refine_ls_shift/su_mean 0.000
_refine_ls_structure_factor_coef Fsqd
_refine_ls_weighting_details 'calc w=1/[\s^2^(Fo^2^)+(0.0830P)^2^+41.8938P] where P=(Fo^2^+2Fc^2^)/3'
_refine_ls_weighting_scheme calc
_refine_ls_wR_factor_gt 0.1578
_refine_ls_wR_factor_ref 0.1674
_reflns_number_gt 7860
_reflns_number_total 9443
_reflns_threshold_expression >2sigma(I)
_cod_data_source_file ic101121d_si_002_4.cif
_cod_data_source_block ho14mc5-compound(5)
_cod_depositor_comments
;
The following automatic conversions were performed:

'_symmetry_cell_setting' value 'Orthorhombic' changed to
'orthorhombic' according to the built-in table from CIF Core
dictionary named 'cif_core.dic' version 2.4.1 from 2010-06-29.

Automatic conversion script
Id: cif_fix_values 1646 2011-03-28 12:23:43Z adriana 
;
_cod_database_code 4316789

loop_
_symmetry_equiv_pos_as_xyz
'x, y, z'
'-x, -y, z'
'-x+1/2, y+1/2, -z+1/2'
'x+1/2, -y+1/2, -z+1/2'
'-x, -y, -z'
'x, y, -z'
'x-1/2, -y-1/2, z-1/2'
'-x-1/2, y-1/2, z-1/2'

loop_
_atom_site_label
_atom_site_type_symbol
_atom_site_fract_x
_atom_site_fract_y
_atom_site_fract_z
_atom_site_U_iso_or_equiv
_atom_site_adp_type
_atom_site_occupancy
_atom_site_symmetry_multiplicity
_atom_site_calc_flag
_atom_site_refinement_flags
_atom_site_disorder_assembly
_atom_site_disorder_group
Ho1 Ho 0.059412(14) 0.30405(2) 0.0000 0.04092(12) Uani 1 2 d S . .
Ho2 Ho 0.186774(12) 0.246478(19) 0.0000 0.02497(9) Uani 1 2 d S . .
Mn1 Mn 0.16614(3) 0.22323(5) 0.20397(5) 0.0303(2) Uani 1 1 d . . .
Mn2 Mn 0.30490(3) 0.25482(5) 0.07605(5) 0.0308(2) Uani 1 1 d . . .
C1 C 0.0881(3) 0.2389(4) 0.2975(4) 0.0496(18) Uani 1 1 d . . .
C2 C 0.0719(3) 0.2368(7) 0.3683(5) 0.081(3) Uani 1 1 d . . .
H2 H 0.0884 0.2087 0.4048 0.097 Uiso 1 1 calc R . .
C3 C 0.0301(4) 0.2776(10) 0.3852(6) 0.122(5) Uani 1 1 d . . .
H3 H 0.0193 0.2783 0.4339 0.147 Uiso 1 1 calc R . .
C4 C 0.0044(4) 0.3169(9) 0.3307(6) 0.112(5) Uani 1 1 d . . .
H4 H -0.0229 0.3453 0.3427 0.134 Uiso 1 1 calc R . .
C5 C 0.0192(3) 0.3137(7) 0.2616(6) 0.083(3) Uani 1 1 d . . .
H5 H 0.0010 0.3373 0.2245 0.099 Uiso 1 1 calc R . .
C6 C 0.0613(2) 0.2758(5) 0.2429(4) 0.0528(19) Uani 1 1 d . . .
C7 C 0.0727(2) 0.2762(4) 0.1661(4) 0.0447(16) Uani 1 1 d . . .
C8 C 0.3464(2) 0.2280(3) 0.2181(3) 0.0356(14) Uani 1 1 d . . .
C9 C 0.3876(3) 0.2269(4) 0.2594(4) 0.0446(16) Uani 1 1 d . . .
H9 H 0.4165 0.2317 0.2356 0.054 Uiso 1 1 calc R . .
C10 C 0.3860(3) 0.2188(4) 0.3349(4) 0.0528(19) Uani 1 1 d . . .
H10 H 0.4139 0.2179 0.3618 0.063 Uiso 1 1 calc R . .
C11 C 0.3445(3) 0.2123(4) 0.3705(4) 0.0503(18) Uani 1 1 d . . .
H11 H 0.3440 0.2076 0.4219 0.060 Uiso 1 1 calc R . .
C12 C 0.3038(3) 0.2125(3) 0.3322(4) 0.0416(16) Uani 1 1 d . . .
H12 H 0.2754 0.2070 0.3572 0.050 Uiso 1 1 calc R . .
C13 C 0.3040(2) 0.2209(3) 0.2558(4) 0.0356(14) Uani 1 1 d . . .
C14 C 0.2590(2) 0.2234(3) 0.2192(3) 0.0291(12) Uani 1 1 d . . .
C15 C 0.1484(3) 0.4342(5) 0.0000 0.037(2) Uani 1 2 d S . .
C16 C 0.1638(4) 0.5212(5) 0.0000 0.049(3) Uani 1 2 d S . .
H16A H 0.1975 0.5237 0.0000 0.074 Uiso 1 2 calc SR . .
H16B H 0.1518 0.5480 0.0434 0.074 Uiso 0.50 1 calc PR . .
H16C H 0.1518 0.5480 -0.0434 0.074 Uiso 0.50 1 calc PR . .
C17 C 0.1759(2) 0.3762(4) 0.3089(4) 0.0396(15) Uani 1 1 d . . .
H17 H 0.1824 0.3335 0.3413 0.047 Uiso 1 1 calc R . .
C18 C 0.1738(2) 0.4525(4) 0.3363(4) 0.0461(17) Uani 1 1 d . . .
H18 H 0.1777 0.4616 0.3868 0.055 Uiso 1 1 calc R . .
C19 C 0.1660(3) 0.5148(4) 0.2906(4) 0.057(2) Uani 1 1 d . . .
H19 H 0.1641 0.5681 0.3083 0.068 Uiso 1 1 calc R . .
C20 C 0.1611(4) 0.4984(4) 0.2189(5) 0.098(4) Uani 1 1 d . . .
H20 H 0.1578 0.5409 0.1851 0.118 Uiso 1 1 calc R . .
C21 C 0.1611(4) 0.4196(4) 0.1946(4) 0.083(4) Uani 1 1 d . . .
H21 H 0.1549 0.4091 0.1448 0.100 Uiso 1 1 calc R . .
C22 C 0.2742(4) 0.4312(5) 0.1143(7) 0.101(4) Uani 1 1 d . . .
H22 H 0.2447 0.4068 0.1107 0.121 Uiso 1 1 calc R . .
C23 C 0.2764(5) 0.5111(6) 0.1360(9) 0.128(5) Uani 1 1 d . . .
H23 H 0.2492 0.5389 0.1498 0.153 Uiso 1 1 calc R . .
C24 C 0.3185(4) 0.5487(5) 0.1372(5) 0.088(4) Uani 1 1 d . . .
H24 H 0.3210 0.6042 0.1476 0.106 Uiso 1 1 calc R . .
C25 C 0.3552(5) 0.5048(6) 0.1231(6) 0.102(4) Uani 1 1 d . . .
H25 H 0.3850 0.5283 0.1249 0.123 Uiso 1 1 calc R . .
C26 C 0.3503(4) 0.4229(6) 0.1054(6) 0.088(3) Uani 1 1 d . . .
H26 H 0.3773 0.3917 0.0980 0.106 Uiso 1 1 calc R . .
C27 C 0.1260(2) 0.0486(4) 0.1919(4) 0.0462(17) Uani 1 1 d . . .
H27 H 0.0984 0.0786 0.1978 0.055 Uiso 1 1 calc R . .
C28 C 0.1231(3) -0.0345(4) 0.1940(5) 0.057(2) Uani 1 1 d . . .
H28 H 0.0943 -0.0606 0.2008 0.069 Uiso 1 1 calc R . .
C29 C 0.1632(3) -0.0780(4) 0.1861(4) 0.0457(17) Uani 1 1 d . . .
H29 H 0.1628 -0.1347 0.1895 0.055 Uiso 1 1 calc R . .
C30 C 0.2030(3) -0.0385(4) 0.1734(5) 0.059(2) Uani 1 1 d . . .
H30 H 0.2309 -0.0672 0.1655 0.071 Uiso 1 1 calc R . .
C31 C 0.2029(2) 0.0445(4) 0.1719(4) 0.053(2) Uani 1 1 d . . .
H31 H 0.2312 0.0716 0.1633 0.063 Uiso 1 1 calc R . .
C34 C 0.1835(3) 0.0385(5) 0.0000 0.044(2) Uani 1 2 d S . .
H34 H 0.2110 0.0079 0.0000 0.052 Uiso 1 2 calc SR . .
C35 C 0.1012(4) 0.0420(7) 0.0000 0.057(3) Uani 1 2 d S . .
H35A H 0.0757 0.0035 0.0000 0.086 Uiso 1 2 calc SR . .
H35B H 0.0993 0.0756 -0.0434 0.086 Uiso 0.50 1 calc PR . .
H35C H 0.0993 0.0756 0.0434 0.086 Uiso 0.50 1 calc PR . .
C36 C 0.1440(5) -0.0891(6) 0.0000 0.065(3) Uani 1 2 d S . .
H36A H 0.1119 -0.1075 0.0000 0.097 Uiso 1 2 calc SR . .
H36B H 0.1597 -0.1092 0.0434 0.097 Uiso 1 1 calc R . .
H36C H 0.1597 -0.1092 -0.0434 0.097 Uiso 0.00 1 calc PR . .
C37 C 0.4122(2) 0.0852(5) 0.0623(4) 0.0515(18) Uani 1 1 d . . .
H37 H 0.4051 0.1113 0.1067 0.062 Uiso 1 1 calc R . .
C38 C 0.4307(3) 0.0086(5) 0.0647(5) 0.057(2) Uani 1 1 d . . .
H38 H 0.4368 -0.0172 0.1097 0.069 Uiso 1 1 calc R . .
C39 C 0.4400(4) -0.0287(7) 0.0000 0.061(3) Uani 1 2 d S . .
H39 H 0.4531 -0.0808 0.0000 0.073 Uiso 1 2 calc SR . .
C40 C 0.2268(7) 0.3157(9) 0.5000 0.036(3) Uani 0.50 2 d SPU . .
H40 H 0.2313 0.3720 0.5000 0.043 Uiso 0.50 2 calc SPR . .
C41 C 0.1797(9) 0.2005(11) 0.5000 0.086(10) Uani 0.50 2 d SPDU . .
H41A H 0.2100 0.1745 0.5000 0.128 Uiso 0.50 2 calc SPR . .
H41B H 0.1626 0.1844 0.4566 0.128 Uiso 0.50 1 calc PR . .
H41C H 0.1626 0.1844 0.5434 0.128 Uiso 0.00 1 calc PR . .
C42 C 0.1525(9) 0.3346(14) 0.5000 0.070(6) Uani 0.50 2 d SPDU . .
H42A H 0.1224 0.3079 0.5000 0.106 Uiso 0.50 2 calc SPR . .
H42B H 0.1553 0.3681 0.4566 0.106 Uiso 0.50 1 calc PR . .
H42C H 0.1553 0.3681 0.5434 0.106 Uiso 0.00 1 calc PR . .
N1 N 0.11342(18) 0.2489(3) 0.1439(3) 0.0335(11) Uani 1 1 d . . .
N2 N 0.25568(17) 0.2404(3) 0.1496(3) 0.0283(10) Uani 1 1 d . . .
N5 N 0.16920(19) 0.3590(3) 0.2387(3) 0.0366(12) Uani 1 1 d . . .
N6 N 0.3100(2) 0.3885(3) 0.0988(3) 0.0486(15) Uani 1 1 d . . .
N7 N 0.16499(18) 0.0878(3) 0.1820(3) 0.0351(12) Uani 1 1 d . . .
N8 N 0.1450(3) -0.0012(4) 0.0000 0.0410(18) Uani 1 2 d S . .
N9 N 0.2964(2) 0.0791(4) 0.0000 0.0261(14) Uani 1 2 d S . .
N10 N 0.4040(3) 0.1234(5) 0.0000 0.046(2) Uani 1 2 d S . .
N11 N 0.1853(7) 0.2806(9) 0.5000 0.054(4) Uani 0.50 2 d SPDU . .
O1 O 0.12829(17) 0.2047(2) 0.2840(3) 0.0442(11) Uani 1 1 d . . .
O2 O 0.04324(17) 0.3035(3) 0.1204(3) 0.0554(13) Uani 1 1 d . . .
O3 O 0.11984(14) 0.2518(2) 0.0689(2) 0.0327(9) Uani 1 1 d . . .
O4 O 0.34987(15) 0.2330(3) 0.1472(2) 0.0429(11) Uani 1 1 d . . .
O5 O 0.22252(15) 0.2094(2) 0.2577(2) 0.0361(10) Uani 1 1 d . . .
O6 O 0.20870(14) 0.2413(2) 0.1257(2) 0.0283(8) Uani 1 1 d . . .
O7 O 0.26284(19) 0.2665(3) 0.0000 0.0263(12) Uani 1 2 d S . .
O8 O 0.3503(2) 0.2597(4) 0.0000 0.0377(14) Uani 1 2 d SD . .
H8 H 0.368(3) 0.219(4) 0.0000 0.045 Uiso 1 2 d SD . .
N3 N -0.0123(6) 0.1899(11) 0.0255(8) 0.060(3) Uani 0.25 1 d PDU . -1
O9 O -0.0204(8) 0.2643(11) 0.0185(13) 0.062(4) Uani 0.25 1 d PDU . -1
O10 O -0.0403(7) 0.1392(14) 0.0477(12) 0.076(5) Uani 0.25 1 d PDU . -1
O11 O 0.0298(5) 0.1686(11) 0.006(2) 0.049(4) Uani 0.25 1 d PDU . -1
N3A N -0.0110(5) 0.1793(10) 0.0135(9) 0.048(3) Uani 0.25 1 d PDU . -2
O9A O -0.0229(6) 0.2500(9) -0.004(3) 0.049(4) Uani 0.25 1 d PDU . -2
O10A O -0.0401(6) 0.1252(11) 0.0165(10) 0.053(4) Uani 0.25 1 d PDU . -2
O11A O 0.0330(6) 0.1683(13) 0.0275(12) 0.044(3) Uani 0.25 1 d PDU . -2
O12 O 0.0090(3) 0.4100(5) 0.0000 0.090(3) Uani 1 2 d SU . .
C32 C -0.0181(10) 0.4286(17) -0.0634(13) 0.041(5) Uani 0.25 1 d PDU . -1
H32 H -0.0462 0.3995 -0.0629 0.050 Uiso 0.25 1 calc PR . -1
N4 N -0.0157(6) 0.4729(17) -0.1204(14) 0.044(5) Uani 0.25 1 d PDU . -1
C33 C -0.0532(6) 0.4873(18) -0.1713(15) 0.048(6) Uani 0.25 1 d PDU . -1
H33A H -0.0420 0.5198 -0.2118 0.072 Uiso 0.25 1 calc PR . -1
H33B H -0.0782 0.5157 -0.1464 0.072 Uiso 0.25 1 calc PR . -1
H33C H -0.0647 0.4361 -0.1897 0.072 Uiso 0.25 1 calc PR . -1
C33A C 0.0269(8) 0.510(2) -0.1454(16) 0.050(7) Uani 0.25 1 d PDU . -1
H33D H 0.0206 0.5420 -0.1889 0.076 Uiso 0.25 1 calc PR . -1
H33E H 0.0495 0.4685 -0.1569 0.076 Uiso 0.25 1 calc PR . -1
H33F H 0.0391 0.5448 -0.1071 0.076 Uiso 0.25 1 calc PR . -1
C32B C -0.0258(10) 0.4196(16) 0.0413(15) 0.045(5) Uani 0.25 1 d PDU . -2
H32B H -0.0549 0.3973 0.0294 0.054 Uiso 0.25 1 calc PR . -2
N4B N -0.0200(7) 0.4605(16) 0.0994(14) 0.051(5) Uani 0.25 1 d PDU . -2
C33B C -0.0587(7) 0.486(2) 0.1454(16) 0.055(6) Uani 0.25 1 d PDU . -2
H33G H -0.0468 0.5176 0.1863 0.083 Uiso 0.25 1 calc PR . -2
H33H H -0.0751 0.4392 0.1637 0.083 Uiso 0.25 1 calc PR . -2
H33I H -0.0798 0.5193 0.1168 0.083 Uiso 0.25 1 calc PR . -2
C33C C 0.0228(10) 0.500(2) 0.120(2) 0.067(9) Uani 0.25 1 d PDU . -2
H33J H 0.0186 0.5273 0.1666 0.100 Uiso 0.25 1 calc PR . -2
H33K H 0.0314 0.5388 0.0827 0.100 Uiso 0.25 1 calc PR . -2
H33L H 0.0473 0.4597 0.1248 0.100 Uiso 0.25 1 calc PR . -2
O13 O 0.1063(2) 0.4180(3) 0.0000 0.0416(15) Uani 1 2 d S . .
O14 O 0.1814(2) 0.3821(3) 0.0000 0.0311(13) Uani 1 2 d S . .
O15 O 0.1879(2) 0.1118(3) 0.0000 0.0343(14) Uani 1 2 d S . .
O16 O 0.30016(14) 0.1154(2) 0.0593(2) 0.0306(9) Uani 1 1 d . . .
O17 O 0.2895(2) 0.0053(3) 0.0000 0.0388(15) Uani 1 2 d S . .
O18 O 0.2600(6) 0.2643(8) 0.5000 0.058(4) Uani 0.50 2 d SPU . .
N12 N 0.0000 0.0000 0.2788(14) 0.105(6) Uani 0.50 2 d SPDU . .
C43 C -0.0028(5) -0.0619(12) 0.2431(12) 0.095(4) Uani 0.50 1 d PDU . .
H43 H -0.0053 -0.1113 0.2683 0.113 Uiso 0.50 1 calc PR . .
C44 C -0.0025(5) -0.0630(12) 0.1774(12) 0.098(4) Uani 0.50 1 d PDU . .
H44 H -0.0042 -0.1127 0.1526 0.117 Uiso 0.50 1 calc PR . .
C45 C 0.0000 0.0000 0.1421(17) 0.090(6) Uani 0.50 2 d SPDU . .
H45 H 0.0000 0.0000 0.0905 0.108 Uiso 0.50 2 calc SPR . .
O99 O -0.0122(5) 0.1006(10) 0.5000 0.078(11) Uani 0.13 1 d PDU A 1
H99A H -0.0395(6) 0.078(3) 0.5000 0.094 Uiso 0.25 1 d PD B 1
H99B H 0.0079(7) 0.0613(6) 0.5000 0.094 Uiso 0.25 1 d PD C 1
O99A O 0.0589(11) 0.0873(13) 0.5000 0.130(10) Uani 0.25 1 d PU D 2

loop_
_atom_site_aniso_label
_atom_site_aniso_U_11
_atom_site_aniso_U_22
_atom_site_aniso_U_33
_atom_site_aniso_U_23
_atom_site_aniso_U_13
_atom_site_aniso_U_12
Ho1 0.0335(2) 0.0311(2) 0.0581(3) 0.000 0.000 0.01075(16)
Ho2 0.02935(18) 0.01451(16) 0.03106(18) 0.000 0.000 0.00183(13)
Mn1 0.0424(5) 0.0173(4) 0.0311(4) -0.0002(3) 0.0046(4) 0.0000(3)
Mn2 0.0319(4) 0.0260(4) 0.0344(5) -0.0054(3) -0.0034(4) -0.0037(3)
C1 0.052(4) 0.050(4) 0.047(4) -0.019(3) 0.016(3) -0.011(3)
C2 0.071(6) 0.111(8) 0.060(5) -0.027(5) 0.019(5) -0.014(6)
C3 0.066(6) 0.223(14) 0.078(7) -0.074(8) 0.038(5) -0.021(8)
C4 0.055(5) 0.202(14) 0.079(7) -0.060(8) 0.018(5) 0.011(7)
C5 0.047(4) 0.122(8) 0.079(6) -0.043(6) 0.018(4) 0.011(5)
C6 0.042(4) 0.056(4) 0.060(4) -0.024(4) 0.011(3) -0.003(3)
C7 0.044(4) 0.028(3) 0.062(4) -0.010(3) 0.012(3) 0.002(3)
C8 0.048(3) 0.021(3) 0.037(3) -0.013(2) -0.015(3) 0.004(2)
C9 0.051(4) 0.029(3) 0.054(4) -0.009(3) -0.018(3) 0.006(3)
C10 0.073(5) 0.024(3) 0.061(4) -0.003(3) -0.040(4) 0.004(3)
C11 0.077(5) 0.028(3) 0.047(4) 0.007(3) -0.022(4) -0.006(3)
C12 0.066(4) 0.020(3) 0.039(3) 0.005(2) -0.018(3) -0.005(3)
C13 0.048(3) 0.014(2) 0.044(3) -0.001(2) -0.010(3) 0.001(2)
C14 0.049(3) 0.010(2) 0.029(3) -0.002(2) -0.006(2) 0.001(2)
C15 0.057(5) 0.021(4) 0.035(4) 0.000 0.000 0.008(4)
C16 0.075(7) 0.018(4) 0.053(6) 0.000 0.000 0.007(4)
C17 0.054(4) 0.027(3) 0.038(3) -0.002(3) -0.005(3) 0.003(3)
C18 0.059(4) 0.035(3) 0.045(4) -0.014(3) 0.003(3) -0.003(3)
C19 0.095(6) 0.024(3) 0.052(4) -0.010(3) 0.016(4) -0.002(3)
C20 0.225(14) 0.022(3) 0.047(5) 0.005(3) 0.019(6) 0.008(5)
C21 0.195(11) 0.026(3) 0.029(4) 0.000(3) 0.008(5) 0.000(5)
C22 0.082(6) 0.031(4) 0.189(12) -0.032(6) -0.050(7) 0.009(4)
C23 0.117(9) 0.039(5) 0.227(15) -0.041(7) -0.065(10) 0.013(5)
C24 0.162(11) 0.034(4) 0.069(6) -0.014(4) -0.025(6) -0.022(6)
C25 0.148(10) 0.062(6) 0.097(8) -0.012(5) 0.004(7) -0.070(6)
C26 0.090(6) 0.067(5) 0.108(8) -0.020(5) 0.013(6) -0.050(5)
C27 0.047(4) 0.025(3) 0.066(5) -0.001(3) 0.004(3) -0.001(3)
C28 0.060(4) 0.026(3) 0.086(6) 0.003(3) 0.006(4) -0.010(3)
C29 0.065(4) 0.021(3) 0.051(4) 0.005(3) -0.006(3) 0.000(3)
C30 0.047(4) 0.022(3) 0.110(7) -0.012(4) -0.002(4) 0.000(3)
C31 0.043(4) 0.027(3) 0.088(6) -0.013(3) 0.007(4) -0.003(3)
C34 0.037(5) 0.022(4) 0.072(7) 0.000 0.000 0.005(4)
C35 0.041(5) 0.069(7) 0.062(7) 0.000 0.000 -0.005(5)
C36 0.077(8) 0.027(5) 0.091(9) 0.000 0.000 -0.017(5)
C37 0.033(3) 0.060(4) 0.061(5) -0.007(4) -0.004(3) -0.004(3)
C38 0.049(4) 0.061(5) 0.062(5) 0.009(4) -0.008(4) 0.004(4)
C39 0.042(6) 0.048(6) 0.092(9) 0.000 0.000 -0.002(5)
C40 0.075(7) 0.013(6) 0.019(7) 0.000 0.000 0.000(5)
C41 0.055(13) 0.037(7) 0.17(3) 0.000 0.000 -0.008(8)
C42 0.088(10) 0.054(10) 0.069(15) 0.000 0.000 0.013(10)
N1 0.041(3) 0.021(2) 0.039(3) -0.005(2) 0.008(2) 0.001(2)
N2 0.034(2) 0.016(2) 0.034(2) -0.0048(18) -0.004(2) 0.0044(18)
N5 0.055(3) 0.024(2) 0.031(2) -0.004(2) 0.009(2) -0.004(2)
N6 0.065(4) 0.035(3) 0.045(3) -0.004(3) -0.005(3) -0.016(3)
N7 0.044(3) 0.018(2) 0.043(3) 0.001(2) 0.001(2) 0.000(2)
N8 0.050(4) 0.024(3) 0.049(4) 0.000 0.000 -0.011(3)
N9 0.029(3) 0.021(3) 0.028(3) 0.000 0.000 0.001(3)
N10 0.029(4) 0.045(4) 0.065(5) 0.000 0.000 -0.002(3)
N11 0.077(7) 0.038(7) 0.049(9) 0.000 0.000 0.010(6)
O1 0.063(3) 0.024(2) 0.045(3) 0.0005(18) 0.016(2) -0.004(2)
O2 0.040(2) 0.054(3) 0.072(3) 0.001(3) 0.012(2) 0.017(2)
O3 0.032(2) 0.0262(19) 0.040(2) 0.0041(17) 0.0051(17) 0.0071(16)
O4 0.036(2) 0.053(3) 0.041(2) -0.013(2) -0.0083(19) 0.001(2)
O5 0.051(2) 0.0250(19) 0.033(2) 0.0048(17) 0.0003(19) -0.0025(18)
O6 0.032(2) 0.0206(18) 0.032(2) -0.0004(15) -0.0011(17) 0.0027(15)
O7 0.034(3) 0.020(2) 0.025(3) 0.000 0.000 -0.001(2)
O8 0.034(3) 0.036(3) 0.044(3) 0.000 0.000 -0.005(3)
N3 0.042(5) 0.081(5) 0.058(7) -0.018(6) 0.005(6) -0.013(5)
O9 0.042(7) 0.087(5) 0.058(10) -0.026(8) 0.003(7) 0.000(5)
O10 0.053(7) 0.101(9) 0.073(12) -0.036(10) 0.023(9) -0.032(8)
O11 0.038(5) 0.058(6) 0.052(8) -0.010(7) 0.002(6) -0.017(4)
N3A 0.038(3) 0.052(3) 0.053(7) -0.002(5) -0.001(5) -0.008(3)
O9A 0.036(5) 0.056(4) 0.054(9) -0.002(7) 0.004(8) 0.001(4)
O10A 0.045(4) 0.061(5) 0.055(10) -0.011(7) 0.001(7) -0.016(4)
O11A 0.039(3) 0.045(5) 0.046(5) 0.000(4) 0.000(4) -0.005(3)
O12 0.054(5) 0.051(5) 0.166(10) 0.000 0.000 0.033(4)
C32 0.043(11) 0.051(11) 0.030(8) 0.007(8) -0.004(7) 0.008(9)
N4 0.044(7) 0.050(11) 0.039(9) 0.013(8) -0.015(6) 0.006(8)
C33 0.065(8) 0.026(12) 0.052(13) -0.008(11) -0.034(10) 0.022(11)
C33A 0.050(9) 0.073(19) 0.029(14) 0.015(12) 0.005(10) 0.013(12)
C32B 0.038(11) 0.039(11) 0.057(9) 0.014(8) -0.009(8) 0.020(9)
N4B 0.045(7) 0.050(12) 0.058(10) 0.015(8) -0.012(7) 0.008(8)
C33B 0.071(8) 0.037(14) 0.058(14) 0.014(12) -0.006(10) 0.029(12)
C33C 0.067(9) 0.053(18) 0.08(2) 0.028(14) -0.031(12) -0.009(13)
O13 0.051(4) 0.025(3) 0.049(4) 0.000 0.000 0.009(3)
O14 0.043(3) 0.014(2) 0.037(3) 0.000 0.000 0.002(2)
O15 0.039(3) 0.011(2) 0.053(4) 0.000 0.000 -0.001(2)
O16 0.040(2) 0.0263(19) 0.0257(19) -0.0037(16) -0.0014(17) 0.0033(17)
O17 0.053(4) 0.019(3) 0.044(3) 0.000 0.000 0.003(3)
O18 0.076(8) 0.037(7) 0.060(9) 0.000 0.000 0.015(6)
N12 0.044(9) 0.141(11) 0.129(10) 0.000 0.000 -0.026(10)
C43 0.022(6) 0.138(10) 0.123(8) 0.004(7) 0.004(8) -0.030(7)
C44 0.015(5) 0.147(10) 0.130(8) 0.001(7) -0.001(8) -0.018(7)
C45 0.013(7) 0.145(12) 0.112(11) 0.000 0.000 -0.005(10)
O99 0.07(2) 0.024(13) 0.14(3) 0.000 0.000 -0.016(14)
O99A 0.19(3) 0.058(12) 0.14(2) 0.000 0.000 0.032(15)

loop_
_atom_type_symbol
_atom_type_description
_atom_type_scat_dispersion_real
_atom_type_scat_dispersion_imag
_atom_type_scat_source
C C 0.0033 0.0016 'International Tables Vol C Tables 4.2.6.8 and 6.1.1.4'
H H 0.0000 0.0000 'International Tables Vol C Tables 4.2.6.8 and 6.1.1.4'
N N 0.0061 0.0033 'International Tables Vol C Tables 4.2.6.8 and 6.1.1.4'
O O 0.0106 0.0060 'International Tables Vol C Tables 4.2.6.8 and 6.1.1.4'
Mn Mn 0.3368 0.7283 'International Tables Vol C Tables 4.2.6.8 and 6.1.1.4'
Ho Ho -0.2175 4.6783 'International Tables Vol C Tables 4.2.6.8 and 6.1.1.4'

loop_
_geom_angle_atom_site_label_1
_geom_angle_atom_site_label_2
_geom_angle_atom_site_label_3
_geom_angle
_geom_angle_site_symmetry_1
_geom_angle_site_symmetry_3
_geom_angle_publ_flag
O2 Ho1 O2 156.1(3) . 6 ?
O2 Ho1 O12 82.63(13) . . ?
O2 Ho1 O12 82.63(13) 6 . ?
O2 Ho1 O3 133.31(16) . 6 ?
O2 Ho1 O3 67.75(16) 6 6 ?
O12 Ho1 O3 140.04(16) . 6 ?
O2 Ho1 O3 67.75(16) . . ?
O2 Ho1 O3 133.31(16) 6 . ?
O12 Ho1 O3 140.04(16) . . ?
O3 Ho1 O3 65.9(2) 6 . ?
O2 Ho1 O13 97.10(14) . . ?
O2 Ho1 O13 97.10(14) 6 . ?
O12 Ho1 O13 75.0(3) . . ?
O3 Ho1 O13 82.44(16) 6 . ?
O3 Ho1 O13 82.44(16) . . ?
O2 Ho1 O11 83.2(10) . . ?
O2 Ho1 O11 87.9(10) 6 . ?
O12 Ho1 O11 119.7(4) . . ?
O3 Ho1 O11 86.6(6) 6 . ?
O3 Ho1 O11 83.9(7) . . ?
O13 Ho1 O11 165.1(4) . . ?
O2 Ho1 O11 87.9(10) . 6 ?
O2 Ho1 O11 83.2(10) 6 6 ?
O12 Ho1 O11 119.7(4) . 6 ?
O3 Ho1 O11 83.9(7) 6 6 ?
O3 Ho1 O11 86.6(6) . 6 ?
O13 Ho1 O11 165.1(4) . 6 ?
O11 Ho1 O11 5(2) . 6 ?
O2 Ho1 O9 86.5(6) . 6 ?
O2 Ho1 O9 70.4(6) 6 6 ?
O12 Ho1 O9 66.7(5) . 6 ?
O3 Ho1 O9 122.4(5) 6 6 ?
O3 Ho1 O9 133.5(5) . 6 ?
O13 Ho1 O9 140.8(4) . 6 ?
O11 Ho1 O9 54.1(5) . 6 ?
O11 Ho1 O9 53.2(5) 6 6 ?
O2 Ho1 O9 70.4(6) . . ?
O2 Ho1 O9 86.5(6) 6 . ?
O12 Ho1 O9 66.7(5) . . ?
O3 Ho1 O9 133.5(5) 6 . ?
O3 Ho1 O9 122.4(5) . . ?
O13 Ho1 O9 140.8(4) . . ?
O11 Ho1 O9 53.2(5) . . ?
O11 Ho1 O9 54.1(5) 6 . ?
O9 Ho1 O9 16.1(12) 6 . ?
O2 Ho1 O11A 97.7(5) . 6 ?
O2 Ho1 O11A 74.3(5) 6 6 ?
O12 Ho1 O11A 121.1(5) . 6 ?
O3 Ho1 O11A 77.0(4) 6 6 ?
O3 Ho1 O11A 90.0(5) . 6 ?
O13 Ho1 O11A 159.4(4) . 6 ?
O11 Ho1 O11A 14.5(9) . 6 ?
O11 Ho1 O11A 9.8(13) 6 6 ?
O9 Ho1 O11A 54.5(6) 6 6 ?
O9 Ho1 O11A 58.5(6) . 6 ?
O2 Ho1 O11A 74.3(5) . . ?
O2 Ho1 O11A 97.7(5) 6 . ?
O12 Ho1 O11A 121.1(5) . . ?
O3 Ho1 O11A 90.0(5) 6 . ?
O3 Ho1 O11A 77.0(4) . . ?
O13 Ho1 O11A 159.4(4) . . ?
O11 Ho1 O11A 9.8(13) . . ?
O11 Ho1 O11A 14.5(9) 6 . ?
O9 Ho1 O11A 58.5(6) 6 . ?
O9 Ho1 O11A 54.5(6) . . ?
O11A Ho1 O11A 23.9(11) 6 . ?
O7 Ho2 O15 97.8(2) . . ?
O7 Ho2 O14 85.3(2) . . ?
O15 Ho2 O14 176.9(2) . . ?
O7 Ho2 O3 145.19(11) . . ?
O15 Ho2 O3 92.92(15) . . ?
O14 Ho2 O3 84.51(15) . . ?
O7 Ho2 O3 145.19(11) . 6 ?
O15 Ho2 O3 92.91(15) . 6 ?
O14 Ho2 O3 84.51(15) . 6 ?
O3 Ho2 O3 66.3(2) . 6 ?
O7 Ho2 O6 75.16(9) . . ?
O15 Ho2 O6 87.72(9) . . ?
O14 Ho2 O6 93.09(9) . . ?
O3 Ho2 O6 72.27(14) . . ?
O3 Ho2 O6 138.57(14) 6 . ?
O7 Ho2 O6 75.16(9) . 6 ?
O15 Ho2 O6 87.72(9) . 6 ?
O14 Ho2 O6 93.09(9) . 6 ?
O3 Ho2 O6 138.56(14) . 6 ?
O3 Ho2 O6 72.27(14) 6 6 ?
O6 Ho2 O6 149.03(19) . 6 ?
O7 Ho2 Ho1 156.78(13) . . ?
O15 Ho2 Ho1 105.44(15) . . ?
O14 Ho2 Ho1 71.47(15) . . ?
O3 Ho2 Ho1 35.02(10) . . ?
O3 Ho2 Ho1 35.02(10) 6 . ?
O6 Ho2 Ho1 105.37(9) . . ?
O6 Ho2 Ho1 105.37(9) 6 . ?
O1 Mn1 O6 176.1(2) . . ?
O1 Mn1 O5 94.2(2) . . ?
O6 Mn1 O5 81.89(17) . . ?
O1 Mn1 N1 91.4(2) . . ?
O6 Mn1 N1 92.47(19) . . ?
O5 Mn1 N1 172.48(19) . . ?
O1 Mn1 N7 88.11(18) . . ?
O6 Mn1 N7 91.84(17) . . ?
O5 Mn1 N7 89.09(18) . . ?
N1 Mn1 N7 96.09(19) . . ?
O1 Mn1 N5 88.16(18) . . ?
O6 Mn1 N5 91.58(16) . . ?
O5 Mn1 N5 86.83(18) . . ?
N1 Mn1 N5 88.37(19) . . ?
N7 Mn1 N5 174.26(19) . . ?
O7 Mn2 O4 173.6(2) . . ?
O7 Mn2 O8 84.07(19) . . ?
O4 Mn2 O8 92.4(2) . . ?
O7 Mn2 N2 93.16(19) . . ?
O4 Mn2 N2 89.9(2) . . ?
O8 Mn2 N2 174.4(2) . . ?
O7 Mn2 N6 94.5(2) . . ?
O4 Mn2 N6 90.9(2) . . ?
O8 Mn2 N6 92.7(2) . . ?
N2 Mn2 N6 92.3(2) . . ?
O7 Mn2 O16 88.09(18) . . ?
O4 Mn2 O16 86.59(17) . . ?
O8 Mn2 O16 89.2(2) . . ?
N2 Mn2 O16 85.82(16) . . ?
N6 Mn2 O16 176.89(18) . . ?
O7 Mn2 Mn2 41.40(13) . 6 ?
O4 Mn2 Mn2 134.09(14) . 6 ?
O8 Mn2 Mn2 43.30(14) . 6 ?
N2 Mn2 Mn2 133.11(14) . 6 ?
N6 Mn2 Mn2 100.62(15) . 6 ?
O16 Mn2 Mn2 82.47(10) . 6 ?
O1 C1 C2 117.7(8) . . ?
O1 C1 C6 122.6(6) . . ?
C2 C1 C6 119.7(8) . . ?
C1 C2 C3 118.8(11) . . ?
C4 C3 C2 121.0(10) . . ?
C5 C4 C3 119.1(10) . . ?
C4 C5 C6 121.5(11) . . ?
C1 C6 C5 119.6(8) . . ?
C1 C6 C7 124.9(6) . . ?
C5 C6 C7 115.5(8) . . ?
O2 C7 N1 120.7(7) . . ?
O2 C7 C6 119.3(6) . . ?
N1 C7 C6 120.0(7) . . ?
O4 C8 C13 124.1(6) . . ?
O4 C8 C9 118.1(6) . . ?
C13 C8 C9 117.8(6) . . ?
C10 C9 C8 120.5(7) . . ?
C11 C10 C9 120.8(7) . . ?
C10 C11 C12 120.3(7) . . ?
C11 C12 C13 120.5(7) . . ?
C12 C13 C8 120.0(6) . . ?
C12 C13 C14 117.1(6) . . ?
C8 C13 C14 122.9(6) . . ?
O5 C14 N2 120.9(5) . . ?
O5 C14 C13 118.0(5) . . ?
N2 C14 C13 121.1(6) . . ?
O13 C15 O14 125.2(8) . . ?
O13 C15 C16 119.5(8) . . ?
O14 C15 C16 115.3(9) . . ?
N5 C17 C18 123.3(6) . . ?
C19 C18 C17 119.5(7) . . ?
C18 C19 C20 117.7(6) . . ?
C19 C20 C21 120.3(7) . . ?
N5 C21 C20 121.9(7) . . ?
N6 C22 C23 123.9(10) . . ?
C24 C23 C22 118.8(11) . . ?
C25 C24 C23 117.4(9) . . ?
C24 C25 C26 120.2(11) . . ?
N6 C26 C25 122.5(11) . . ?
N7 C27 C28 123.4(7) . . ?
C29 C28 C27 118.2(7) . . ?
C30 C29 C28 118.8(6) . . ?
C29 C30 C31 119.3(7) . . ?
N7 C31 C30 122.9(7) . . ?
O15 C34 N8 126.8(9) . . ?
N10 C37 C38 122.6(8) . . ?
C39 C38 C37 117.8(8) . . ?
C38 C39 C38 120.7(11) 6 . ?
O18 C40 N11 112.3(14) . . ?
C7 N1 O3 114.3(5) . . ?
C7 N1 Mn1 126.9(5) . . ?
O3 N1 Mn1 118.0(4) . . ?
C14 N2 O6 111.7(5) . . ?
C14 N2 Mn2 129.7(4) . . ?
O6 N2 Mn2 118.3(3) . . ?
C21 N5 C17 117.1(5) . . ?
C21 N5 Mn1 124.4(4) . . ?
C17 N5 Mn1 118.3(4) . . ?
C22 N6 C26 117.0(8) . . ?
C22 N6 Mn2 122.1(5) . . ?
C26 N6 Mn2 120.4(6) . . ?
C27 N7 C31 117.2(5) . . ?
C27 N7 Mn1 118.5(4) . . ?
C31 N7 Mn1 123.3(4) . . ?
C34 N8 C35 119.7(8) . . ?
C34 N8 C36 122.0(9) . . ?
C35 N8 C36 118.4(9) . . ?
O17 N9 O16 119.4(3) . . ?
O17 N9 O16 119.4(3) . 6 ?
O16 N9 O16 121.1(6) . 6 ?
C37 N10 C37 118.5(9) 6 . ?
C42 N11 C40 110.5(18) . . ?
C42 N11 C41 127(2) . . ?
C40 N11 C41 122.9(18) . . ?
C1 O1 Mn1 126.6(5) . . ?
C7 O2 Ho1 120.4(4) . . ?
N1 O3 Ho2 130.7(3) . . ?
N1 O3 Ho1 116.9(3) . . ?
Ho2 O3 Ho1 110.18(17) . . ?
C8 O4 Mn2 130.7(4) . . ?
C14 O5 Mn1 113.0(4) . . ?
N2 O6 Mn1 112.3(3) . . ?
N2 O6 Ho2 123.2(3) . . ?
Mn1 O6 Ho2 123.97(19) . . ?
Mn2 O7 Mn2 97.2(3) 6 . ?
Mn2 O7 Ho2 129.05(15) 6 . ?
Mn2 O7 Ho2 129.06(15) . . ?
Mn2 O8 Mn2 93.4(3) . 6 ?
O10 N3 O9 125.4(19) . . ?
O10 N3 O11 120.7(19) . . ?
O9 N3 O11 113.9(17) . . ?
O10 N3 Ho1 169.6(13) . . ?
O9 N3 Ho1 57.7(11) . . ?
O11 N3 Ho1 57.6(9) . . ?
N3 O9 Ho1 96.1(13) . . ?
N3 O11 Ho1 95.0(11) . . ?
O10A N3A O9A 120.3(16) . . ?
O10A N3A O11A 123.4(17) . . ?
O9A N3A O11A 116.3(16) . . ?
O10A N3A Ho1 177.4(13) . . ?
O9A N3A Ho1 60.4(10) . . ?
O11A N3A Ho1 56.0(11) . . ?
N3A O9A Ho1 93.8(12) . . ?
N3A O11A Ho1 97.6(13) . . ?
C32B O12 C32B 73(2) 6 . ?
C32B O12 C32 91.4(18) 6 6 ?
C32B O12 C32 19.5(15) . 6 ?
C32B O12 C32 19.5(15) 6 . ?
C32B O12 C32 91.4(18) . . ?
C32 O12 C32 108(2) 6 . ?
C32B O12 Ho1 127.0(13) 6 . ?
C32B O12 Ho1 127.0(13) . . ?
C32 O12 Ho1 120.9(12) 6 . ?
C32 O12 Ho1 120.9(12) . . ?
N4 C32 O12 139(2) . . ?
C32 N4 C33A 123(2) . . ?
C32 N4 C33 125(2) . . ?
C33A N4 C33 111(2) . . ?
O12 C32B N4B 118(2) . . ?
C32B N4B C33C 125(3) . . ?
C32B N4B C33B 123(2) . . ?
C33C N4B C33B 112(2) . . ?
C15 O13 Ho1 138.0(5) . . ?
C15 O14 Ho2 136.2(6) . . ?
C34 O15 Ho2 173.1(6) . . ?
N9 O16 Mn2 126.7(4) . . ?
C43 N12 C43 115(3) 2 . ?
C44 C43 N12 123(2) . . ?
C43 C44 C45 121(2) . . ?
C44 C45 C44 117(3) . 2 ?

loop_
_geom_bond_atom_site_label_1
_geom_bond_atom_site_label_2
_geom_bond_distance
_geom_bond_site_symmetry_2
_geom_bond_publ_flag
Ho1 O2 2.268(6) . ?
Ho1 O2 2.268(6) 6 ?
Ho1 O12 2.296(7) . ?
Ho1 O3 2.333(4) 6 ?
Ho1 O3 2.333(4) . ?
Ho1 O13 2.340(6) . ?
Ho1 O11 2.424(18) . ?
Ho1 O11 2.424(18) 6 ?
Ho1 O9 2.43(2) 6 ?
Ho1 O9 2.43(2) . ?
Ho1 O11A 2.45(2) 6 ?
Ho1 O11A 2.45(2) . ?
Ho2 O7 2.231(6) . ?
Ho2 O15 2.251(5) . ?
Ho2 O14 2.272(5) . ?
Ho2 O3 2.321(4) . ?
Ho2 O3 2.321(4) 6 ?
Ho2 O6 2.403(4) . ?
Ho2 O6 2.403(4) 6 ?
Mn1 O1 1.864(5) . ?
Mn1 O6 1.922(4) . ?
Mn1 O5 1.925(4) . ?
Mn1 N1 1.936(5) . ?
Mn1 N7 2.300(5) . ?
Mn1 N5 2.360(5) . ?
Mn2 O7 1.868(4) . ?
Mn2 O4 1.885(5) . ?
Mn2 O8 1.925(4) . ?
Mn2 N2 1.983(5) . ?
Mn2 N6 2.278(6) . ?
Mn2 O16 2.355(4) . ?
Mn2 Mn2 2.8021(19) 6 ?
C1 O1 1.322(9) . ?
C1 C2 1.386(12) . ?
C1 C6 1.412(12) . ?
C2 C3 1.425(15) . ?
C3 C4 1.412(19) . ?
C4 C5 1.343(14) . ?
C5 C6 1.420(11) . ?
C6 C7 1.452(11) . ?
C7 O2 1.283(9) . ?
C7 N1 1.331(8) . ?
C8 O4 1.312(8) . ?
C8 C13 1.417(9) . ?
C8 C9 1.417(9) . ?
C9 C10 1.398(11) . ?
C10 C11 1.375(12) . ?
C11 C12 1.376(10) . ?
C12 C13 1.414(9) . ?
C13 C14 1.470(8) . ?
C14 O5 1.294(7) . ?
C14 N2 1.317(7) . ?
C15 O13 1.251(12) . ?
C15 O14 1.294(10) . ?
C15 C16 1.521(12) . ?
C17 N5 1.339(8) . ?
C17 C18 1.373(9) . ?
C18 C19 1.358(10) . ?
C19 C20 1.358(11) . ?
C20 C21 1.390(10) . ?
C21 N5 1.319(9) . ?
C22 N6 1.291(11) . ?
C22 C23 1.395(12) . ?
C23 C24 1.374(16) . ?
C24 C25 1.318(17) . ?
C25 C26 1.415(13) . ?
C26 N6 1.309(11) . ?
C27 N7 1.320(8) . ?
C27 C28 1.392(9) . ?
C28 C29 1.378(10) . ?
C29 C30 1.352(10) . ?
C30 C31 1.387(9) . ?
C31 N7 1.330(8) . ?
C34 O15 1.232(10) . ?
C34 N8 1.297(12) . ?
C35 N8 1.462(13) . ?
C36 N8 1.470(12) . ?
C37 N10 1.335(9) . ?
C37 C38 1.390(11) . ?
C38 C39 1.372(10) . ?
C39 C38 1.372(10) 6 ?
C40 O18 1.29(2) . ?
C40 N11 1.34(3) . ?
C41 N11 1.35(2) . ?
C42 N11 1.31(2) . ?
N1 O3 1.394(7) . ?
N2 O6 1.432(6) . ?
N9 O17 1.250(8) . ?
N9 O16 1.254(5) . ?
N9 O16 1.254(5) 6 ?
N10 C37 1.335(9) 6 ?
O7 Mn2 1.868(4) 6 ?
O8 Mn2 1.925(4) 6 ?
N3 O10 1.243(19) . ?
N3 O9 1.271(19) . ?
N3 O11 1.323(19) . ?
N3A O10A 1.240(18) . ?
N3A O9A 1.273(19) . ?
N3A O11A 1.316(18) . ?
O12 C32B 1.27(3) 6 ?
O12 C32B 1.27(3) . ?
O12 C32 1.44(2) 6 ?
O12 C32 1.44(2) . ?
C32 N4 1.29(3) . ?
N4 C33A 1.46(2) . ?
N4 C33 1.46(2) . ?
C32B N4B 1.28(3) . ?
N4B C33C 1.46(3) . ?
N4B C33B 1.47(2) . ?
N12 C43 1.23(2) 2 ?
N12 C43 1.23(2) . ?
C43 C44 1.21(3) . ?
C44 C45 1.24(2) . ?
C45 C44 1.24(2) 2 ?

loop_
_geom_hbond_atom_site_label_D
_geom_hbond_atom_site_label_H
_geom_hbond_atom_site_label_A
_geom_hbond_distance_DH
_geom_hbond_distance_HA
_geom_hbond_distance_DA
_geom_hbond_angle_DHA
_geom_hbond_site_symmetry_A
O8 H8 N10 0.86(5) 1.90(5) 2.759(10) 176(9) .
